data_7133366
loop_
_publ_author_name
'Li, Fugang'
'Huang, Jinyi'
'Meng, Yuxuan'
'Li, Ji'
'Zhang, Liangliang'
'Sheng, Daopeng'

_publ_section_title
;
 <i>In situ</i> confinement of ultra-small metal nanoparticles in
 redox-active zirconium MOFs for catalysis.
;
_journal_issue 66
_journal_name_full 'Chemical communications (Cambridge, England)'
_journal_page_first 8708
_journal_page_last 8711
_journal_paper_doi 10.1039/d4cc01976h
_journal_volume 60
_journal_year 2024
_chemical_formula_moiety 'C68.5 H40 Eu6 F8 N4 O24.5, 1280[C3H7NO], 320[H2O]'
_chemical_formula_sum 'C68.5 H40 Eu6 F8 N4 O24.5'
_chemical_formula_weight 2374.80
_space_group_crystal_system orthorhombic
_space_group_IT_number 69
_space_group_name_Hall '-F 2 2'
_space_group_name_H-M_alt 'F m m m'
_atom_sites_solution_hydrogens geom
_audit_creation_date 2024-07-08
_audit_creation_method
;
Olex2 1.5
(compiled 2023.08.24 svn.re1ec1418 for OlexSys, GUI svn.r6817)
;
_audit_update_record
;
2024-07-08 deposited with the CCDC.	2024-07-18 downloaded from the CCDC.
;
_cell_angle_alpha 90
_cell_angle_beta 90
_cell_angle_gamma 90
_cell_formula_units_Z 4
_cell_length_a 19.893(3)
_cell_length_b 30.475(4)
_cell_length_c 31.958(5)
_cell_measurement_reflns_used 9611
_cell_measurement_temperature 168.00
_cell_measurement_theta_max 25.18
_cell_measurement_theta_min 2.27
_cell_volume 19374(5)
_computing_cell_refinement 'SAINT V8.38A (Bruker, 2018)'
_computing_data_reduction 'SAINT V8.38A (Bruker, 2018)'
_computing_molecular_graphics 'Olex2 1.5 (Dolomanov et al., 2009)'
_computing_publication_material 'Olex2 1.5 (Dolomanov et al., 2009)'
_computing_structure_refinement 'SHELXL 2014/7 (Sheldrick, 2015)'
_diffrn_ambient_temperature 168.00
_diffrn_measured_fraction_theta_full 0.995
_diffrn_measured_fraction_theta_max 0.995
_diffrn_measurement_device_type 'Bruker APEX-II CCD'
_diffrn_measurement_method '\f and \w scans'
_diffrn_radiation_type MoK\a
_diffrn_radiation_wavelength 0.71073
_diffrn_reflns_av_R_equivalents 0.1111
_diffrn_reflns_av_unetI/netI 0.0398
_diffrn_reflns_Laue_measured_fraction_full 0.995
_diffrn_reflns_Laue_measured_fraction_max 0.995
_diffrn_reflns_limit_h_max 23
_diffrn_reflns_limit_h_min -23
_diffrn_reflns_limit_k_max 36
_diffrn_reflns_limit_k_min -36
_diffrn_reflns_limit_l_max 38
_diffrn_reflns_limit_l_min -38
_diffrn_reflns_number 98114
_diffrn_reflns_point_group_measured_fraction_full 0.995
_diffrn_reflns_point_group_measured_fraction_max 0.995
_diffrn_reflns_theta_full 25.026
_diffrn_reflns_theta_max 25.026
_diffrn_reflns_theta_min 2.269
_diffrn_source_current 1.6
_diffrn_source_power 0.08
_diffrn_source_voltage 50.0
_diffrn_standards_number 0
_exptl_absorpt_coefficient_mu 1.951
_exptl_absorpt_correction_type none
_exptl_crystal_colour colorless
_exptl_crystal_density_diffrn 0.814
_exptl_crystal_description block
_exptl_crystal_F_000 4500
_exptl_crystal_size_max 0.1
_exptl_crystal_size_mid 0.1
_exptl_crystal_size_min 0.1
_refine_diff_density_max 3.495
_refine_diff_density_min -3.291
_refine_diff_density_rms 0.391
_refine_ls_extinction_method none
_refine_ls_goodness_of_fit_ref 1.118
_refine_ls_hydrogen_treatment constr
_refine_ls_matrix_type full
_refine_ls_number_parameters 144
_refine_ls_number_reflns 4583
_refine_ls_number_restraints 330
_refine_ls_restrained_S_all 1.080
_refine_ls_R_factor_all 0.1842
_refine_ls_R_factor_gt 0.1510
_refine_ls_shift/su_max 0.000
_refine_ls_shift/su_mean 0.000
_refine_ls_structure_factor_coef Fsqd
_refine_ls_weighting_details 'w=1/[\s^2^(Fo^2^)+(0.0195P)^2^+7125.4561P] where P=(Fo^2^+2Fc^2^)/3'
_refine_ls_weighting_scheme calc
_refine_ls_wR_factor_gt 0.3230
_refine_ls_wR_factor_ref 0.3461
_reflns_Friedel_coverage 0.000
_reflns_number_gt 3638
_reflns_number_total 4583
_reflns_threshold_expression 'I > 2\s(I)'
_cod_data_source_file d4cc01976h2.cif
_cod_data_source_block Eu
_cod_depositor_comments 'Adding full bibliography for 7133365--7133366.cif.'
_cod_original_cell_volume 19375(5)
_cod_original_formula_sum 'C68.50 H40 Eu6 F8 N4 O24.50'
_cod_database_code 7133366
_shelx_shelxl_version_number 2014/7
_shelx_space_group_comment
;
The symmetry employed for this shelxl refinement is uniquely defined
by the following loop, which should always be used as a source of
symmetry information in preference to the above space-group names.
They are only intended as comments.
;
_shelx_estimated_absorpt_t_max 0.829
_shelx_estimated_absorpt_t_min 0.829
_olex2_refinement_description
;
1. Twinned data refinement
 Scales: 11(10)
 -10(10)
2. Fixed Uiso
 At 1.2 times of:
  All C(H) groups
3. Rigid bond restraints
 O1, O2, F2, F1, O5, O6, N1, C1, C10, C3, C4, C5, C6, C7, C8, C9
 with sigma for 1-2 distances of 0.01 and sigma for 1-3 distances of 0.01
 O5, C2, O36
 with sigma for 1-2 distances of 0.01 and sigma for 1-3 distances of 0.01
4. Uiso/Uaniso restraints and constraints
O1 \\sim O2 \\sim F2 \\sim F1 \\sim O5 \\sim O6 \\sim N1 \\sim C1 \\sim C10
\\sim C3 \\sim C4 \\sim C5 \\sim C6 \\sim C7 \\sim C8 \\sim C9: within 3.7A
with sigma of 0.005 and sigma for terminal atoms of 0.001 within 3.7A
O36 \\sim C2 \\sim O5: within 2A with sigma of 0.01 and sigma for terminal
atoms of 0.02 within 2A
5. Others
 Fixed Sof: C2(0.0625) O36(0.0625)
6.a Aromatic/amide H refined with riding coordinates:
 C3(H3), C4(H4), C6(H6), C7(H7), C9(H9)
;
_olex2_submission_special_instructions 'No special instructions were received'

loop_
_space_group_symop_operation_xyz
'x, y, z'
'-x, -y, z'
'x, -y, -z'
'-x, y, -z'
'x, y+1/2, z+1/2'
'-x, -y+1/2, z+1/2'
'x, -y+1/2, -z+1/2'
'-x, y+1/2, -z+1/2'
'x+1/2, y, z+1/2'
'-x+1/2, -y, z+1/2'
'x+1/2, -y, -z+1/2'
'-x+1/2, y, -z+1/2'
'x+1/2, y+1/2, z'
'-x+1/2, -y+1/2, z'
'x+1/2, -y+1/2, -z'
'-x+1/2, y+1/2, -z'
'-x, -y, -z'
'x, y, -z'
'-x, y, z'
'x, -y, z'
'-x, -y+1/2, -z+1/2'
'x, y+1/2, -z+1/2'
'-x, y+1/2, z+1/2'
'x, -y+1/2, z+1/2'
'-x+1/2, -y, -z+1/2'
'x+1/2, y, -z+1/2'
'-x+1/2, y, z+1/2'
'x+1/2, -y, z+1/2'
'-x+1/2, -y+1/2, -z'
'x+1/2, y+1/2, -z'
'-x+1/2, y+1/2, z'
'x+1/2, -y+1/2, z'

loop_
_atom_site_label
_atom_site_type_symbol
_atom_site_fract_x
_atom_site_fract_y
_atom_site_fract_z
_atom_site_U_iso_or_equiv
_atom_site_adp_type
_atom_site_occupancy
_atom_site_site_symmetry_order
_atom_site_calc_flag
_atom_site_refinement_flags_posn
_atom_site_refinement_flags_adp
_atom_site_refinement_flags_occupancy
_atom_site_disorder_assembly
_atom_site_disorder_group
Eu1 Eu 0.0000 0.08977(5) 0.0000 0.0286(5) Uani 1 4 d S T P . .
Eu2 Eu -0.10124(9) 0.0000 0.06298(5) 0.0470(5) Uani 1 2 d S T P . .
O1 O -0.0760(9) 0.1237(4) 0.0467(4) 0.0539(17) Uani 1 1 d . U . . .
O2 O -0.1315(9) 0.0727(4) 0.0831(4) 0.0546(16) Uani 1 1 d . U . . .
F2 F -0.0935(10) 0.0416(5) 0.0000 0.0524(19) Uani 1 2 d S TU P . .
F1 F 0.0000 0.0419(5) 0.0592(5) 0.0540(17) Uani 1 2 d S TU P . .
O5 O -0.2145(13) 0.0000 0.0366(7) 0.057(2) Uani 1 2 d S TU P . .
O6 O -0.0589(13) 0.0000 0.1354(6) 0.0544(16) Uani 1 2 d S TU P . .
N1 N -0.2500 0.2500 0.1622(8) 0.056(2) Uani 1 2 d S TU P . .
C1 C -0.1142(14) 0.1121(6) 0.0738(7) 0.0542(18) Uani 1 1 d . U . . .
C10 C -0.1519(14) 0.1479(6) 0.0973(7) 0.0546(17) Uani 1 1 d . U . . .
C3 C -0.1854(14) 0.1397(7) 0.1341(7) 0.0549(17) Uani 1 1 d . U . . .
H3 H -0.1872 0.1106 0.1448 0.066 Uiso 1 1 calc R U . . .
C4 C -0.2164(14) 0.1731(6) 0.1555(7) 0.0556(19) Uani 1 1 d . U . . .
H4 H -0.2379 0.1672 0.1814 0.067 Uiso 1 1 calc R U . . .
C5 C -0.2166(14) 0.2152(7) 0.1398(7) 0.0554(18) Uani 1 1 d . U . . .
C6 C -0.1824(14) 0.2241(7) 0.1033(7) 0.0552(19) Uani 1 1 d . U . . .
H6 H -0.1815 0.2530 0.0922 0.066 Uiso 1 1 calc R U . . .
C7 C -0.1494(14) 0.1903(6) 0.0829(7) 0.0546(17) Uani 1 1 d . U . . .
H7 H -0.1244 0.1967 0.0584 0.065 Uiso 1 1 calc R U . . .
C8 C -0.2500 0.2500 0.2077(10) 0.056(2) Uani 1 2 d S TU P . .
C9 C -0.3099(14) 0.2487(7) 0.2291(6) 0.057(2) Uani 1 1 d . U . . .
H9 H -0.3511 0.2460 0.2143 0.069 Uiso 1 1 calc R U . . .
C2 C -0.236(12) 0.0000 0.0000 0.058(6) Uani 0.25 4 d S TU P . .
O36 O -0.305(8) 0.0000 0.0000 0.064(10) Uani 0.25 4 d S TU P . .

loop_
_atom_site_aniso_label
_atom_site_aniso_U_11
_atom_site_aniso_U_22
_atom_site_aniso_U_33
_atom_site_aniso_U_23
_atom_site_aniso_U_13
_atom_site_aniso_U_12
Eu1 0.0377(11) 0.0163(8) 0.0317(10) 0.000 0.000 0.000
Eu2 0.0758(12) 0.0147(6) 0.0504(9) 0.000 0.0265(8) 0.000
O1 0.091(4) 0.026(3) 0.044(3) -0.001(2) 0.002(2) 0.004(2)
O2 0.092(4) 0.027(3) 0.045(3) -0.0002(9) 0.0013(12) 0.0009(9)
F2 0.089(5) 0.024(3) 0.044(3) 0.000 0.000 0.001(2)
F1 0.091(4) 0.026(3) 0.045(3) 0.0000(10) 0.000 0.000
O5 0.091(5) 0.030(4) 0.051(4) 0.000 0.003(3) 0.000
O6 0.092(4) 0.026(3) 0.045(3) 0.000 0.0007(9) 0.000
N1 0.095(5) 0.030(3) 0.043(4) 0.000 0.000 0.008(3)
C1 0.091(5) 0.027(3) 0.045(3) -0.001(2) 0.002(2) 0.004(2)
C10 0.092(4) 0.027(3) 0.044(3) -0.001(2) 0.002(2) 0.005(2)
C3 0.093(4) 0.028(3) 0.044(3) 0.000(2) 0.002(2) 0.006(2)
C4 0.094(5) 0.029(3) 0.044(3) 0.000(2) 0.002(2) 0.007(3)
C5 0.094(5) 0.029(3) 0.044(3) -0.001(2) 0.002(2) 0.007(3)
C6 0.093(5) 0.028(3) 0.044(3) 0.000(2) 0.002(2) 0.007(3)
C7 0.092(4) 0.028(3) 0.044(3) -0.001(2) 0.003(2) 0.006(2)
C8 0.094(5) 0.030(3) 0.044(4) 0.000 0.000 0.008(3)
C9 0.095(5) 0.033(4) 0.044(4) 0.000(3) 0.000(3) 0.008(4)
C2 0.090(11) 0.032(11) 0.053(9) 0.000 0.000 0.000
O36 0.090(12) 0.04(2) 0.06(2) 0.000 0.000 0.000

loop_
_atom_type_symbol
_atom_type_description
_atom_type_scat_dispersion_real
_atom_type_scat_dispersion_imag
_atom_type_scat_source
C C 0.0033 0.0016 'International Tables Vol C Tables 4.2.6.8 and 6.1.1.4'
H H 0.0000 0.0000 'International Tables Vol C Tables 4.2.6.8 and 6.1.1.4'
Eu Eu -0.1578 3.6682 'International Tables Vol C Tables 4.2.6.8 and 6.1.1.4'
F F 0.0171 0.0103 'International Tables Vol C Tables 4.2.6.8 and 6.1.1.4'
N N 0.0061 0.0033 'International Tables Vol C Tables 4.2.6.8 and 6.1.1.4'
O O 0.0106 0.0060 'International Tables Vol C Tables 4.2.6.8 and 6.1.1.4'

loop_
_geom_angle_atom_site_label_1
_geom_angle_atom_site_label_2
_geom_angle_atom_site_label_3
_geom_angle
_geom_angle_site_symmetry_1
_geom_angle_site_symmetry_3
_geom_angle_publ_flag
Eu2 Eu1 Eu2 92.29(5) 18 2 ?
Eu2 Eu1 Eu2 92.29(5) . 17 ?
Eu2 Eu1 Eu2 61.34(5) 18 17 ?
Eu2 Eu1 Eu2 61.29(5) 17 2 ?
Eu2 Eu1 Eu2 61.29(5) . 18 ?
Eu2 Eu1 Eu2 61.34(5) . 2 ?
O1 Eu1 Eu2 69.8(3) 18 18 ?
O1 Eu1 Eu2 107.4(4) 18 . ?
O1 Eu1 Eu2 69.8(3) 4 17 ?
O1 Eu1 Eu2 107.9(3) 4 18 ?
O1 Eu1 Eu2 107.9(3) 18 17 ?
O1 Eu1 Eu2 69.8(3) 19 2 ?
O1 Eu1 Eu2 162.1(3) . 17 ?
O1 Eu1 Eu2 162.1(3) 4 . ?
O1 Eu1 Eu2 107.4(4) 4 2 ?
O1 Eu1 Eu2 107.9(3) 19 . ?
O1 Eu1 Eu2 162.1(3) 18 2 ?
O1 Eu1 Eu2 107.4(4) . 18 ?
O1 Eu1 Eu2 107.9(3) . 2 ?
O1 Eu1 Eu2 162.1(3) 19 18 ?
O1 Eu1 Eu2 107.4(4) 19 17 ?
O1 Eu1 Eu2 69.8(3) . . ?
O1 Eu1 O1 128.2(7) 19 18 ?
O1 Eu1 O1 78.4(7) 18 . ?
O1 Eu1 O1 79.6(8) 19 . ?
O1 Eu1 O1 78.4(7) 19 4 ?
O1 Eu1 O1 79.6(8) 18 4 ?
O1 Eu1 O1 128.2(7) 4 . ?
O1 Eu1 F2 140.6(4) . 19 ?
O1 Eu1 F2 76.6(5) 19 19 ?
O1 Eu1 F2 76.6(5) . . ?
O1 Eu1 F2 76.6(5) 18 . ?
O1 Eu1 F2 76.6(5) 4 19 ?
O1 Eu1 F2 140.6(4) 4 . ?
O1 Eu1 F2 140.6(4) 19 . ?
O1 Eu1 F2 140.6(4) 18 19 ?
O1 Eu1 F1 76.5(4) . . ?
O1 Eu1 F1 76.5(4) 19 . ?
O1 Eu1 F1 140.1(4) 4 . ?
O1 Eu1 F1 140.1(4) 19 18 ?
O1 Eu1 F1 140.1(4) 18 . ?
O1 Eu1 F1 76.5(4) 18 18 ?
O1 Eu1 F1 140.1(4) . 18 ?
O1 Eu1 F1 76.5(4) 4 18 ?
F2 Eu1 Eu2 88.4(4) . 17 ?
F2 Eu1 Eu2 33.94(17) 19 2 ?
F2 Eu1 Eu2 33.95(17) . 18 ?
F2 Eu1 Eu2 33.94(17) 19 17 ?
F2 Eu1 Eu2 88.4(4) 19 . ?
F2 Eu1 Eu2 88.4(4) 19 18 ?
F2 Eu1 Eu2 88.4(4) . 2 ?
F2 Eu1 Eu2 33.95(17) . . ?
F2 Eu1 F2 103.5(8) . 19 ?
F2 Eu1 F1 67.8(3) 19 . ?
F2 Eu1 F1 67.8(3) 19 18 ?
F2 Eu1 F1 67.8(3) . . ?
F2 Eu1 F1 67.8(3) . 18 ?
F1 Eu1 Eu2 34.24(16) 18 18 ?
F1 Eu1 Eu2 34.24(16) 18 17 ?
F1 Eu1 Eu2 34.24(16) . . ?
F1 Eu1 Eu2 88.9(3) 18 . ?
F1 Eu1 Eu2 88.9(3) . 17 ?
F1 Eu1 Eu2 88.9(3) 18 2 ?
F1 Eu1 Eu2 34.24(16) . 2 ?
F1 Eu1 Eu2 88.9(3) . 18 ?
F1 Eu1 F1 104.7(8) 18 . ?
Eu1 Eu2 Eu1 87.71(5) 17 . ?
Eu1 Eu2 Eu2 59.33(3) 17 2 ?
Eu1 Eu2 Eu2 59.33(3) . 2 ?
Eu1 Eu2 Eu2 59.35(3) . 18 ?
Eu1 Eu2 Eu2 59.35(3) 17 18 ?
Eu2 Eu2 Eu2 90.0 18 2 ?
O2 Eu2 Eu1 155.5(4) 20 . ?
O2 Eu2 Eu1 67.8(4) 20 17 ?
O2 Eu2 Eu1 155.5(4) . 17 ?
O2 Eu2 Eu1 67.8(4) . . ?
O2 Eu2 Eu2 105.7(3) . 18 ?
O2 Eu2 Eu2 104.6(4) . 2 ?
O2 Eu2 Eu2 104.6(4) 20 2 ?
O2 Eu2 Eu2 105.7(3) 20 18 ?
O2 Eu2 O2 136.6(8) 20 . ?
O2 Eu2 F2 137.6(5) 20 . ?
O2 Eu2 F2 75.5(5) 20 3 ?
O2 Eu2 F2 75.5(5) . . ?
O2 Eu2 F2 137.6(5) . 3 ?
O2 Eu2 F1 74.3(5) 20 2 ?
O2 Eu2 F1 74.3(5) . . ?
O2 Eu2 F1 136.3(5) 20 . ?
O2 Eu2 F1 136.3(5) . 2 ?
O2 Eu2 O5 81.8(5) 20 . ?
O2 Eu2 O5 81.8(5) . . ?
O2 Eu2 O6 80.4(4) 20 . ?
O2 Eu2 O6 80.4(4) . . ?
F2 Eu2 Eu1 33.7(4) 3 17 ?
F2 Eu2 Eu1 33.7(4) . . ?
F2 Eu2 Eu1 84.6(4) 3 . ?
F2 Eu2 Eu1 84.6(4) . 17 ?
F2 Eu2 Eu2 32.4(3) 3 18 ?
F2 Eu2 Eu2 86.3(5) . 2 ?
F2 Eu2 Eu2 32.4(3) . 18 ?
F2 Eu2 Eu2 86.3(5) 3 2 ?
F2 Eu2 F2 64.3(6) 3 . ?
F2 Eu2 F1 67.6(6) . . ?
F2 Eu2 F1 67.6(6) 3 2 ?
F2 Eu2 F1 100.8(6) 3 . ?
F2 Eu2 F1 100.8(6) . 2 ?
F2 Eu2 O5 76.4(7) 3 . ?
F2 Eu2 O5 76.4(7) . . ?
F2 Eu2 O6 140.4(5) 3 . ?
F2 Eu2 O6 140.4(5) . . ?
F1 Eu2 Eu1 85.1(3) . 17 ?
F1 Eu2 Eu1 34.3(4) . . ?
F1 Eu2 Eu1 85.1(3) 2 . ?
F1 Eu2 Eu1 34.3(4) 2 17 ?
F1 Eu2 Eu2 32.5(3) 2 2 ?
F1 Eu2 Eu2 87.1(4) 2 18 ?
F1 Eu2 Eu2 32.5(3) . 2 ?
F1 Eu2 Eu2 87.1(4) . 18 ?
F1 Eu2 F1 64.6(6) 2 . ?
F1 Eu2 O5 140.6(5) 2 . ?
F1 Eu2 O5 140.6(5) . . ?
F1 Eu2 O6 76.0(6) . . ?
F1 Eu2 O6 76.0(6) 2 . ?
O5 Eu2 Eu1 107.4(4) . 17 ?
O5 Eu2 Eu1 107.4(4) . . ?
O5 Eu2 Eu2 159.5(5) . 2 ?
O5 Eu2 Eu2 69.5(5) . 18 ?
O5 Eu2 O6 130.5(8) . . ?
O6 Eu2 Eu1 107.7(4) . . ?
O6 Eu2 Eu1 107.7(4) . 17 ?
O6 Eu2 Eu2 160.0(6) . 18 ?
O6 Eu2 Eu2 70.0(6) . 2 ?
C1 O1 Eu1 136.9(13) . . ?
C1 O2 Eu2 137.6(15) . . ?
Eu1 F2 Eu2 112.4(5) . . ?
Eu1 F2 Eu2 112.4(5) . 18 ?
Eu2 F2 Eu2 115.2(6) . 18 ?
Eu2 F1 Eu1 111.5(5) . . ?
Eu2 F1 Eu1 111.5(5) 2 . ?
Eu2 F1 Eu2 115.0(6) . 2 ?
C2 O5 Eu2 131(10) . . ?
C5 N1 C5 121(2) 14_455 . ?
C5 N1 C8 119.7(12) . . ?
C5 N1 C8 119.7(12) 14_455 . ?
O1 C1 O2 128(2) . . ?
O1 C1 C10 117.1(18) . . ?
O2 C1 C10 115(2) . . ?
C3 C10 C1 122.0(19) . . ?
C7 C10 C1 119(2) . . ?
C7 C10 C3 118(2) . . ?
C10 C3 H3 119.7 . . ?
C10 C3 C4 121(2) . . ?
C4 C3 H3 119.7 . . ?
C3 C4 H4 119.6 . . ?
C3 C4 C5 121(2) . . ?
C5 C4 H4 119.6 . . ?
C4 C5 N1 120(2) . . ?
C4 C5 C6 119(2) . . ?
C6 C5 N1 120.2(18) . . ?
C5 C6 H6 120.5 . . ?
C5 C6 C7 119(2) . . ?
C7 C6 H6 120.5 . . ?
C10 C7 C6 122(2) . . ?
C10 C7 H7 119.1 . . ?
C6 C7 H7 119.1 . . ?
C9 C8 N1 119.8(15) . . ?
C9 C8 N1 119.8(15) 14_455 . ?
C9 C8 C9 120(3) . 14_455 ?
C8 C9 H9 120.2 . . ?
C9 C9 C8 119.7(15) 7 . ?
C9 C9 H9 120.2 7 . ?
O5 C2 O5 139(10) . 18 ?
O5 C2 O36 110(10) . . ?
O5 C2 O36 110(10) 18 . ?

loop_
_geom_bond_atom_site_label_1
_geom_bond_atom_site_label_2
_geom_bond_distance
_geom_bond_site_symmetry_2
_geom_bond_publ_flag
Eu1 Eu2 3.9487(16) . ?
Eu1 Eu2 3.9487(16) 17 ?
Eu1 Eu2 3.9487(16) 18 ?
Eu1 Eu2 3.9487(16) 2 ?
Eu1 O1 2.362(16) 19 ?
Eu1 O1 2.362(16) . ?
Eu1 O1 2.362(16) 4 ?
Eu1 O1 2.362(16) 18 ?
Eu1 F2 2.368(19) . ?
Eu1 F2 2.368(19) 19 ?
Eu1 F1 2.390(16) 18 ?
Eu1 F1 2.390(16) . ?
Eu2 Eu1 3.9486(16) 17 ?
Eu2 Eu2 4.026(3) 18 ?
Eu2 Eu2 4.028(4) 2 ?
Eu2 O2 2.384(13) 20 ?
Eu2 O2 2.384(13) . ?
Eu2 F2 2.384(8) 3 ?
Eu2 F2 2.384(8) . ?
Eu2 F1 2.387(8) . ?
Eu2 F1 2.387(8) 2 ?
Eu2 O5 2.41(3) . ?
Eu2 O6 2.46(2) . ?
O1 C1 1.20(3) . ?
O2 C1 1.28(2) . ?
F2 Eu2 2.384(8) 18 ?
F1 Eu2 2.387(8) 2 ?
O5 C2 1.25(9) . ?
N1 C5 1.44(2) . ?
N1 C5 1.44(2) 14_455 ?
N1 C8 1.45(4) . ?
C1 C10 1.52(3) . ?
C10 C3 1.37(3) . ?
C10 C7 1.37(3) . ?
C3 H3 0.9500 . ?
C3 C4 1.37(3) . ?
C4 H4 0.9500 . ?
C4 C5 1.38(3) . ?
C5 C6 1.38(3) . ?
C6 H6 0.9500 . ?
C6 C7 1.38(3) . ?
C7 H7 0.9500 . ?
C8 C9 1.37(3) . ?
C8 C9 1.37(3) 14_455 ?
C9 C9 1.34(4) 7 ?
C9 H9 0.9500 . ?
C2 O5 1.25(9) 18 ?
C2 O36 1.4(3) . ?

loop_
_geom_torsion_atom_site_label_1
_geom_torsion_atom_site_label_2
_geom_torsion_atom_site_label_3
_geom_torsion_atom_site_label_4
_geom_torsion
_geom_torsion_site_symmetry_1
_geom_torsion_site_symmetry_2
_geom_torsion_site_symmetry_3
_geom_torsion_site_symmetry_4
_geom_torsion_publ_flag
Eu1 O1 C1 O2 -9(4) . . . . ?
Eu1 O1 C1 C10 177.5(16) . . . . ?
Eu2 O2 C1 O1 6(4) . . . . ?
Eu2 O2 C1 C10 179.9(15) . . . . ?
Eu2 O5 C2 O5 0.000(3) . . . 18 ?
Eu2 O5 C2 O36 180.000(0) . . . . ?
O1 C1 C10 C3 -166(2) . . . . ?
O1 C1 C10 C7 10(4) . . . . ?
O2 C1 C10 C3 19(4) . . . . ?
O2 C1 C10 C7 -164(2) . . . . ?
N1 C5 C6 C7 178(2) . . . . ?
N1 C8 C9 C9 -176(2) . . . 7 ?
C1 C10 C3 C4 177(2) . . . . ?
C1 C10 C7 C6 -180(2) . . . . ?
C10 C3 C4 C5 2(4) . . . . ?
C3 C10 C7 C6 -3(4) . . . . ?
C3 C4 C5 N1 179(2) . . . . ?
C3 C4 C5 C6 -3(4) . . . . ?
C4 C5 C6 C7 1(4) . . . . ?
C5 N1 C5 C4 -145(3) 14_455 . . . ?
C5 N1 C5 C6 37.2(19) 14_455 . . . ?
C5 N1 C8 C9 -120.2(16) 14_455 . . 14_455 ?
C5 N1 C8 C9 -120.2(16) . . . . ?
C5 N1 C8 C9 59.8(16) . . . 14_455 ?
C5 N1 C8 C9 59.8(16) 14_455 . . . ?
C5 C6 C7 C10 3(4) . . . . ?
C7 C10 C3 C4 1(4) . . . . ?
C8 N1 C5 C4 35(3) . . . . ?
C8 N1 C5 C6 -142.8(19) . . . . ?
C9 C8 C9 C9 4(2) 14_455 . . 7 ?

loop_
_twin_individual_id
_twin_individual_mass_fraction_refined
1 11(10)
2 -10(10)

loop_
_smtbx_masks_void_nr
_smtbx_masks_void_average_x
_smtbx_masks_void_average_y
_smtbx_masks_void_average_z
_smtbx_masks_void_volume
_smtbx_masks_void_count_electrons
_smtbx_masks_void_content
1 -0.562 -0.332 -0.220 13793.8 1441.4 '5120 C3H7NO,1280 H2O'
